data_4114104
loop_
_publ_author_name
'Ung Chan Yoon'
'Ying Xue Jin'
'Sun Wha Oh'
'Chan Hyo Park'
'Jong Hoon Park'
'Charles F. Campana'
'Xiaolu Cai'
'Eileen N. Duesler'
'Patrick S. Mariano'

_publ_section_title
;
 A Synthetic Strategy for the Preparation of Cyclic Peptide Mimetics Based
 on SET-Promoted Photocyclization Processes
;
_journal_name_full 'Journal of the American Chemical Society'
_journal_page_first 10664
_journal_page_last 10671
_journal_paper_doi 10.1021/ja030297b
_journal_volume 125
_journal_year 2003
_chemical_formula_sum 'C36 H36 N4 O6'
_chemical_formula_weight 620.69
_chemical_name_systematic
;
 ?
;
_space_group_IT_number 2
_symmetry_cell_setting triclinic
_symmetry_space_group_name_Hall '-P 1'
_symmetry_space_group_name_H-M 'P -1'
_atom_sites_solution_hydrogens geom
_atom_sites_solution_primary direct
_atom_sites_solution_secondary difmap
_audit_creation_method SHELXL-97
_cell_angle_alpha 111.772(6)
_cell_angle_beta 97.092(13)
_cell_angle_gamma 93.043(14)
_cell_formula_units_Z 2
_cell_length_a 6.6763(14)
_cell_length_b 15.329(3)
_cell_length_c 16.572(4)
_cell_measurement_reflns_used 35
_cell_measurement_temperature 293(2)
_cell_measurement_theta_max 12.48
_cell_measurement_theta_min 2.69
_cell_volume 1553.9(6)
_computing_cell_refinement 'Bruker XSCANS'
_computing_data_collection 'Bruker XSCANS'
_computing_data_reduction 'Bruker SHELXTL'
_computing_molecular_graphics 'Bruker SHELXTL'
_computing_publication_material 'Bruker SHELXTL'
_computing_structure_refinement 'SHELXL-97 (Sheldrick, 1997)'
_computing_structure_solution 'SHELXS-97 (Sheldrick, 1997)'
_diffrn_ambient_temperature 293(2)
_diffrn_measured_fraction_theta_full 0.864
_diffrn_measured_fraction_theta_max 0.864
_diffrn_measurement_device_type 'Siemens-Bruker P4'
_diffrn_measurement_method '\w scans'
_diffrn_radiation_monochromator graphite
_diffrn_radiation_source 'fine-focus sealed tube'
_diffrn_radiation_type MoK\a
_diffrn_radiation_wavelength 0.71073
_diffrn_reflns_av_R_equivalents 0.0303
_diffrn_reflns_av_sigmaI/netI 0.0390
_diffrn_reflns_limit_h_max 7
_diffrn_reflns_limit_h_min -7
_diffrn_reflns_limit_k_max 16
_diffrn_reflns_limit_k_min -16
_diffrn_reflns_limit_l_max 18
_diffrn_reflns_limit_l_min -18
_diffrn_reflns_number 9986
_diffrn_reflns_theta_full 24.97
_diffrn_reflns_theta_max 23.97
_diffrn_reflns_theta_min 1.55
_diffrn_standards_interval_count 97
_diffrn_standards_number 3
_exptl_absorpt_coefficient_mu 0.091
_exptl_absorpt_correction_T_max 0.9868
_exptl_absorpt_correction_T_min 0.9795
_exptl_absorpt_correction_type analytical
_exptl_absorpt_process_details
;
 data processed with psi scan corrections and
 also face-indexed gaussian correction. results
 for both about the same with slightly better
 R's for gaussian which was used in final
 refinements.
;
_exptl_crystal_colour colorless
_exptl_crystal_density_diffrn 1.327
_exptl_crystal_description prism
_exptl_crystal_F_000 656
_exptl_crystal_size_max 0.46
_exptl_crystal_size_mid 0.27
_exptl_crystal_size_min 0.23
_refine_diff_density_max 0.249
_refine_diff_density_min -0.233
_refine_diff_density_rms 0.054
_refine_ls_extinction_method none
_refine_ls_goodness_of_fit_ref 1.064
_refine_ls_hydrogen_treatment
;
 all hydrogen positions observed in difference map after going anisotropic
 on all non-H atoms. riding model used to position H atoms on C's. H atoms
 on O's were initially positioned as seen in difference maps and these
 positions were allowed to vary; all H's have fixed isotropic U's set to
 1.25U[equiv] of parent atom
;
_refine_ls_matrix_type full
_refine_ls_number_parameters 424
_refine_ls_number_reflns 4713
_refine_ls_number_restraints 0
_refine_ls_restrained_S_all 1.064
_refine_ls_R_factor_all 0.0576
_refine_ls_R_factor_gt 0.0387
_refine_ls_shift/su_max 0.000
_refine_ls_shift/su_mean 0.000
_refine_ls_structure_factor_coef Fsqd
_refine_ls_weighting_details 'calc w=1/[\s^2^(Fo^2^)+(0.0626P)^2^+0.0759P] where P=(Fo^2^+2Fc^2^)/3'
_refine_ls_weighting_scheme calc
_refine_ls_wR_factor_gt 0.1025
_refine_ls_wR_factor_ref 0.1154
_reflns_number_gt 3509
_reflns_number_total 4713
_reflns_threshold_expression >2sigma(I)
_cod_data_source_file ja030297b_2.cif
_cod_data_source_block Compd-41a/pm022
_cod_database_code 4114104

loop_
_symmetry_equiv_pos_as_xyz
'x, y, z'
'-x, -y, -z'

loop_
_atom_site_label
_atom_site_type_symbol
_atom_site_fract_x
_atom_site_fract_y
_atom_site_fract_z
_atom_site_U_iso_or_equiv
_atom_site_adp_type
_atom_site_occupancy
_atom_site_symmetry_multiplicity
_atom_site_calc_flag
_atom_site_refinement_flags
O1 O 0.2294(2) 0.45575(9) 0.41067(9) 0.0494(4) Uani 1 1 d .
O2 O 0.7617(2) 0.34709(10) 0.49427(9) 0.0444(4) Uani 1 1 d .
H2 H 0.765(3) 0.4054(17) 0.5230(15) 0.055 Uiso 1 1 d .
O3 O 0.5853(2) 0.08207(9) 0.28760(8) 0.0415(3) Uani 1 1 d .
O4 O 0.2721(2) -0.03504(10) 0.01783(9) 0.0553(4) Uani 1 1 d .
O5 O 0.1303(2) 0.23974(9) 0.27737(8) 0.0420(3) Uani 1 1 d .
O6 O 0.7894(3) -0.00235(13) 0.13850(12) 0.0639(5) Uani 1 1 d .
H1W H 0.689(4) 0.0288(18) 0.1878(18) 0.080 Uiso 1 1 d .
H2W H 0.734(4) 0.0051(19) 0.0863(18) 0.080 Uiso 1 1 d .
N1 N 0.4374(2) 0.34209(10) 0.41270(9) 0.0356(4) Uani 1 1 d .
N2 N 0.3839(2) 0.14627(10) 0.39007(9) 0.0338(4) Uani 1 1 d .
N3 N 0.2801(2) -0.02149(10) 0.15826(9) 0.0380(4) Uani 1 1 d .
N4 N 0.3492(2) 0.18451(10) 0.18059(9) 0.0358(4) Uani 1 1 d .
C1 C 0.3160(3) 0.40981(13) 0.44865(13) 0.0382(5) Uani 1 1 d .
C2 C 0.3171(3) 0.41847(13) 0.54070(12) 0.0386(5) Uani 1 1 d .
C3 C 0.2118(3) 0.47377(15) 0.60427(14) 0.0514(6) Uani 1 1 d .
H3 H 0.1215 0.5133 0.5926 0.064 Uiso 1 1 calc R
C4 C 0.2461(4) 0.46794(17) 0.68620(15) 0.0631(7) Uani 1 1 d .
H4 H 0.1761 0.5035 0.7303 0.079 Uiso 1 1 calc R
C5 C 0.3821(4) 0.41029(17) 0.70325(15) 0.0632(7) Uani 1 1 d .
H5 H 0.4023 0.4077 0.7588 0.079 Uiso 1 1 calc R
C6 C 0.4893(4) 0.35622(16) 0.63991(13) 0.0526(6) Uani 1 1 d .
H6 H 0.5828 0.3182 0.6521 0.066 Uiso 1 1 calc R
C7 C 0.4529(3) 0.36059(13) 0.55771(12) 0.0383(5) Uani 1 1 d .
C8 C 0.5538(3) 0.31291(13) 0.47843(12) 0.0352(4) Uani 1 1 d .
C9 C 0.5590(3) 0.20603(13) 0.45021(12) 0.0366(4) Uani 1 1 d .
H9A H 0.6790 0.1891 0.4227 0.046 Uiso 1 1 calc R
H9B H 0.5743 0.1915 0.5027 0.046 Uiso 1 1 calc R
C10 C 0.4164(3) 0.08757(12) 0.30927(12) 0.0336(4) Uani 1 1 d .
C11 C 0.2319(3) 0.02773(13) 0.24535(11) 0.0364(4) Uani 1 1 d .
H11A H 0.1792 -0.0180 0.2673 0.046 Uiso 1 1 calc R
H11B H 0.1267 0.0681 0.2421 0.046 Uiso 1 1 calc R
C12 C 0.2506(3) 0.01256(13) 0.09374(12) 0.0388(5) Uani 1 1 d .
C13 C 0.1939(3) 0.11308(13) 0.11651(12) 0.0406(5) Uani 1 1 d .
H13A H 0.1724 0.1258 0.0631 0.051 Uiso 1 1 calc R
H13B H 0.0671 0.1181 0.1400 0.051 Uiso 1 1 calc R
C14 C 0.2999(3) 0.24331(12) 0.25862(11) 0.0345(4) Uani 1 1 d .
C15 C 0.4734(3) 0.31373(13) 0.32302(12) 0.0388(5) Uani 1 1 d .
H15A H 0.5996 0.2850 0.3172 0.048 Uiso 1 1 calc R
H15B H 0.4876 0.3691 0.3083 0.048 Uiso 1 1 calc R
C16 C 0.1858(3) 0.15495(14) 0.42022(12) 0.0379(5) Uani 1 1 d .
H16A H 0.0840 0.1118 0.3735 0.047 Uiso 1 1 calc R
H16B H 0.1507 0.2186 0.4316 0.047 Uiso 1 1 calc R
C17 C 0.1790(3) 0.13441(13) 0.50213(12) 0.0357(4) Uani 1 1 d .
C18 C 0.0817(3) 0.19063(15) 0.56803(13) 0.0474(5) Uani 1 1 d .
H18 H 0.0223 0.2421 0.5625 0.059 Uiso 1 1 calc R
C19 C 0.0722(4) 0.17067(19) 0.64261(15) 0.0637(7) Uani 1 1 d .
H19 H 0.0056 0.2087 0.6868 0.080 Uiso 1 1 calc R
C20 C 0.1601(4) 0.0954(2) 0.65184(15) 0.0619(7) Uani 1 1 d .
H20 H 0.1554 0.0829 0.7024 0.077 Uiso 1 1 calc R
C21 C 0.2543(4) 0.03908(18) 0.58629(16) 0.0613(6) Uani 1 1 d .
H21 H 0.3132 -0.0124 0.5920 0.077 Uiso 1 1 calc R
C22 C 0.2633(3) 0.05781(16) 0.51118(14) 0.0505(6) Uani 1 1 d .
H22 H 0.3266 0.0184 0.4665 0.063 Uiso 1 1 calc R
C23 C 0.3625(3) -0.11180(13) 0.14213(13) 0.0435(5) Uani 1 1 d .
H23A H 0.4800 -0.1021 0.1865 0.054 Uiso 1 1 calc R
H23B H 0.4089 -0.1324 0.0854 0.054 Uiso 1 1 calc R
C24 C 0.2163(3) -0.18969(13) 0.14296(12) 0.0412(5) Uani 1 1 d .
C25 C 0.2917(4) -0.25914(15) 0.16921(15) 0.0558(6) Uani 1 1 d .
H25 H 0.4293 -0.2545 0.1900 0.070 Uiso 1 1 calc R
C26 C 0.1641(5) -0.33500(17) 0.16477(17) 0.0714(8) Uani 1 1 d .
H26 H 0.2164 -0.3819 0.1815 0.089 Uiso 1 1 calc R
C27 C -0.0377(5) -0.34155(18) 0.13608(17) 0.0748(8) Uani 1 1 d .
H27 H -0.1230 -0.3931 0.1329 0.094 Uiso 1 1 calc R
C28 C -0.1167(4) -0.27215(18) 0.11174(16) 0.0677(7) Uani 1 1 d .
H28 H -0.2553 -0.2762 0.0932 0.085 Uiso 1 1 calc R
C29 C 0.0110(3) -0.19623(15) 0.11501(13) 0.0517(6) Uani 1 1 d .
H29 H -0.0421 -0.1495 0.0983 0.065 Uiso 1 1 calc R
C30 C 0.5430(3) 0.19529(14) 0.15132(13) 0.0412(5) Uani 1 1 d .
H30A H 0.5577 0.1373 0.1031 0.052 Uiso 1 1 calc R
H30B H 0.6515 0.2038 0.1991 0.052 Uiso 1 1 calc R
C31 C 0.5687(3) 0.27687(14) 0.12160(12) 0.0431(5) Uani 1 1 d .
C32 C 0.4163(4) 0.33037(16) 0.11324(15) 0.0555(6) Uani 1 1 d .
H32 H 0.2906 0.3187 0.1281 0.069 Uiso 1 1 calc R
C33 C 0.4484(5) 0.40248(17) 0.08255(16) 0.0710(8) Uani 1 1 d .
H33 H 0.3445 0.4390 0.0772 0.089 Uiso 1 1 calc R
C34 C 0.6329(6) 0.41933(19) 0.06036(16) 0.0771(9) Uani 1 1 d .
H34 H 0.6536 0.4668 0.0391 0.096 Uiso 1 1 calc R
C35 C 0.7855(5) 0.3675(2) 0.06921(19) 0.0838(9) Uani 1 1 d .
H35 H 0.9113 0.3797 0.0547 0.105 Uiso 1 1 calc R
C36 C 0.7542(4) 0.29642(17) 0.09968(17) 0.0693(7) Uani 1 1 d .
H36 H 0.8598 0.2610 0.1056 0.087 Uiso 1 1 calc R

loop_
_atom_site_aniso_label
_atom_site_aniso_U_11
_atom_site_aniso_U_22
_atom_site_aniso_U_33
_atom_site_aniso_U_23
_atom_site_aniso_U_13
_atom_site_aniso_U_12
O1 0.0515(9) 0.0364(8) 0.0539(9) 0.0139(7) -0.0063(7) 0.0091(7)
O2 0.0405(8) 0.0344(8) 0.0484(8) 0.0068(6) 0.0004(6) 0.0027(6)
O3 0.0473(9) 0.0394(8) 0.0363(7) 0.0121(6) 0.0097(6) 0.0039(6)
O4 0.0876(12) 0.0434(8) 0.0312(8) 0.0082(7) 0.0157(7) 0.0047(8)
O5 0.0441(8) 0.0408(8) 0.0386(8) 0.0121(6) 0.0073(6) 0.0028(6)
O6 0.0603(11) 0.0742(12) 0.0659(11) 0.0338(9) 0.0155(9) 0.0160(9)
N1 0.0449(9) 0.0286(8) 0.0291(8) 0.0071(7) 0.0018(7) 0.0075(7)
N2 0.0397(9) 0.0303(8) 0.0279(8) 0.0080(7) 0.0026(7) 0.0027(7)
N3 0.0552(10) 0.0274(9) 0.0284(8) 0.0075(7) 0.0063(7) 0.0011(7)
N4 0.0474(10) 0.0288(8) 0.0294(8) 0.0094(7) 0.0063(7) -0.0002(7)
C1 0.0365(11) 0.0289(10) 0.0408(11) 0.0071(9) -0.0034(9) 0.0007(9)
C2 0.0359(11) 0.0307(10) 0.0379(11) 0.0019(8) 0.0022(8) -0.0013(9)
C3 0.0436(12) 0.0402(12) 0.0549(14) 0.0002(10) 0.0091(10) 0.0017(10)
C4 0.0711(16) 0.0545(15) 0.0471(14) -0.0032(11) 0.0244(12) -0.0020(13)
C5 0.0873(19) 0.0567(15) 0.0358(12) 0.0069(11) 0.0125(12) -0.0019(14)
C6 0.0693(15) 0.0471(13) 0.0348(12) 0.0098(10) 0.0031(10) 0.0050(11)
C7 0.0439(11) 0.0318(11) 0.0310(10) 0.0046(8) 0.0014(8) -0.0004(9)
C8 0.0346(11) 0.0333(10) 0.0326(10) 0.0091(8) -0.0020(8) 0.0024(8)
C9 0.0396(11) 0.0336(11) 0.0320(10) 0.0086(8) 0.0003(8) 0.0056(8)
C10 0.0462(12) 0.0263(10) 0.0321(10) 0.0147(8) 0.0077(9) 0.0055(8)
C11 0.0479(12) 0.0313(10) 0.0289(10) 0.0105(8) 0.0072(8) -0.0008(9)
C12 0.0482(12) 0.0326(11) 0.0313(11) 0.0091(9) 0.0047(8) -0.0056(9)
C13 0.0548(13) 0.0353(11) 0.0271(10) 0.0101(8) -0.0008(9) -0.0035(9)
C14 0.0490(12) 0.0265(10) 0.0296(10) 0.0127(8) 0.0057(9) 0.0046(9)
C15 0.0483(12) 0.0320(11) 0.0326(10) 0.0096(8) 0.0043(9) -0.0016(9)
C16 0.0425(11) 0.0370(11) 0.0329(10) 0.0121(8) 0.0044(8) 0.0054(9)
C17 0.0401(11) 0.0338(11) 0.0313(10) 0.0108(8) 0.0044(8) 0.0020(9)
C18 0.0534(13) 0.0445(12) 0.0410(12) 0.0106(10) 0.0120(10) 0.0079(10)
C19 0.0706(16) 0.0749(18) 0.0394(13) 0.0113(12) 0.0220(11) 0.0012(14)
C20 0.0621(15) 0.0874(19) 0.0457(14) 0.0375(13) 0.0085(11) -0.0020(14)
C21 0.0651(16) 0.0695(16) 0.0674(16) 0.0455(14) 0.0118(13) 0.0118(13)
C22 0.0598(14) 0.0503(13) 0.0492(13) 0.0242(11) 0.0166(11) 0.0137(11)
C23 0.0548(13) 0.0321(11) 0.0406(11) 0.0105(9) 0.0084(9) 0.0023(9)
C24 0.0560(13) 0.0305(11) 0.0308(10) 0.0044(8) 0.0085(9) 0.0009(9)
C25 0.0772(16) 0.0398(13) 0.0502(13) 0.0167(10) 0.0106(11) 0.0066(12)
C26 0.115(3) 0.0397(14) 0.0609(16) 0.0204(12) 0.0208(16) -0.0016(15)
C27 0.115(3) 0.0422(15) 0.0559(16) 0.0067(12) 0.0242(16) -0.0248(16)
C28 0.0672(17) 0.0605(17) 0.0538(15) -0.0001(12) 0.0110(12) -0.0188(14)
C29 0.0651(15) 0.0410(13) 0.0403(12) 0.0075(10) 0.0054(10) -0.0021(11)
C30 0.0531(13) 0.0331(11) 0.0372(11) 0.0117(9) 0.0117(9) 0.0043(9)
C31 0.0604(14) 0.0335(11) 0.0312(10) 0.0074(9) 0.0112(9) -0.0033(10)
C32 0.0674(15) 0.0487(14) 0.0542(14) 0.0293(11) -0.0020(11) -0.0064(12)
C33 0.100(2) 0.0523(15) 0.0583(15) 0.0293(13) -0.0160(14) -0.0097(14)
C34 0.134(3) 0.0493(16) 0.0443(14) 0.0203(12) 0.0073(15) -0.0277(18)
C35 0.115(3) 0.0596(18) 0.082(2) 0.0253(16) 0.0490(18) -0.0116(18)
C36 0.0856(19) 0.0495(14) 0.0786(18) 0.0224(13) 0.0419(15) 0.0025(13)

loop_
_atom_type_symbol
_atom_type_description
_atom_type_scat_dispersion_real
_atom_type_scat_dispersion_imag
_atom_type_scat_source
C C 0.0033 0.0016 'International Tables Vol C Tables 4.2.6.8 and 6.1.1.4'
H H 0.0000 0.0000 'International Tables Vol C Tables 4.2.6.8 and 6.1.1.4'
N N 0.0061 0.0033 'International Tables Vol C Tables 4.2.6.8 and 6.1.1.4'
O O 0.0106 0.0060 'International Tables Vol C Tables 4.2.6.8 and 6.1.1.4'

loop_
_geom_angle_atom_site_label_1
_geom_angle_atom_site_label_2
_geom_angle_atom_site_label_3
_geom_angle
C8 O2 H2 104.6(16)
H1W O6 H2W 107(2)
C1 N1 C15 122.91(16)
C1 N1 C8 112.81(15)
C15 N1 C8 123.52(15)
C10 N2 C9 117.24(15)
C10 N2 C16 124.85(15)
C9 N2 C16 117.89(15)
C12 N3 C11 122.75(16)
C12 N3 C23 120.62(16)
C11 N3 C23 116.63(15)
C14 N4 C30 123.72(15)
C14 N4 C13 119.55(16)
C30 N4 C13 116.31(15)
O1 C1 N1 124.90(18)
O1 C1 C2 128.24(18)
N1 C1 C2 106.82(16)
C7 C2 C3 121.80(19)
C7 C2 C1 108.01(16)
C3 C2 C1 130.17(19)
C2 C3 C4 117.3(2)
C2 C3 H3 121.4
C4 C3 H3 121.4
C5 C4 C3 120.9(2)
C5 C4 H4 119.5
C3 C4 H4 119.5
C4 C5 C6 121.6(2)
C4 C5 H5 119.2
C6 C5 H5 119.2
C5 C6 C7 117.6(2)
C5 C6 H6 121.2
C7 C6 H6 121.2
C2 C7 C6 120.78(19)
C2 C7 C8 110.39(16)
C6 C7 C8 128.71(19)
O2 C8 N1 111.38(15)
O2 C8 C7 111.23(15)
N1 C8 C7 100.92(14)
O2 C8 C9 102.90(14)
N1 C8 C9 114.66(14)
C7 C8 C9 116.07(16)
N2 C9 C8 116.60(15)
N2 C9 H9A 108.1
C8 C9 H9A 108.1
N2 C9 H9B 108.1
C8 C9 H9B 108.1
H9A C9 H9B 107.3
O3 C10 N2 122.36(17)
O3 C10 C11 120.48(16)
N2 C10 C11 117.15(16)
N3 C11 C10 112.05(15)
N3 C11 H11A 109.2
C10 C11 H11A 109.2
N3 C11 H11B 109.2
C10 C11 H11B 109.2
H11A C11 H11B 107.9
O4 C12 N3 121.45(18)
O4 C12 C13 119.55(17)
N3 C12 C13 118.99(16)
N4 C13 C12 113.03(16)
N4 C13 H13A 109.0
C12 C13 H13A 109.0
N4 C13 H13B 109.0
C12 C13 H13B 109.0
H13A C13 H13B 107.8
O5 C14 N4 122.60(17)
O5 C14 C15 121.34(17)
N4 C14 C15 116.05(17)
N1 C15 C14 111.67(15)
N1 C15 H15A 109.3
C14 C15 H15A 109.3
N1 C15 H15B 109.3
C14 C15 H15B 109.3
H15A C15 H15B 107.9
N2 C16 C17 113.73(15)
N2 C16 H16A 108.8
C17 C16 H16A 108.8
N2 C16 H16B 108.8
C17 C16 H16B 108.8
H16A C16 H16B 107.7
C18 C17 C22 118.89(18)
C18 C17 C16 120.08(17)
C22 C17 C16 121.00(17)
C17 C18 C19 120.1(2)
C17 C18 H18 120.0
C19 C18 H18 120.0
C20 C19 C18 120.6(2)
C20 C19 H19 119.7
C18 C19 H19 119.7
C21 C20 C19 119.4(2)
C21 C20 H20 120.3
C19 C20 H20 120.3
C20 C21 C22 120.5(2)
C20 C21 H21 119.7
C22 C21 H21 119.7
C17 C22 C21 120.5(2)
C17 C22 H22 119.8
C21 C22 H22 119.8
N3 C23 C24 114.99(17)
N3 C23 H23A 108.5
C24 C23 H23A 108.5
N3 C23 H23B 108.5
C24 C23 H23B 108.5
H23A C23 H23B 107.5
C29 C24 C25 118.9(2)
C29 C24 C23 122.05(19)
C25 C24 C23 119.0(2)
C26 C25 C24 120.5(2)
C26 C25 H25 119.8
C24 C25 H25 119.8
C27 C26 C25 120.2(3)
C27 C26 H26 119.9
C25 C26 H26 119.9
C26 C27 C28 120.3(2)
C26 C27 H27 119.9
C28 C27 H27 119.9
C27 C28 C29 119.8(3)
C27 C28 H28 120.1
C29 C28 H28 120.1
C24 C29 C28 120.2(2)
C24 C29 H29 119.9
C28 C29 H29 119.9
N4 C30 C31 114.74(16)
N4 C30 H30A 108.6
C31 C30 H30A 108.6
N4 C30 H30B 108.6
C31 C30 H30B 108.6
H30A C30 H30B 107.6
C32 C31 C36 118.5(2)
C32 C31 C30 123.30(19)
C36 C31 C30 118.2(2)
C31 C32 C33 120.3(2)
C31 C32 H32 119.8
C33 C32 H32 119.8
C34 C33 C32 119.8(3)
C34 C33 H33 120.1
C32 C33 H33 120.1
C35 C34 C33 120.4(2)
C35 C34 H34 119.8
C33 C34 H34 119.8
C34 C35 C36 119.8(3)
C34 C35 H35 120.1
C36 C35 H35 120.1
C35 C36 C31 121.1(3)
C35 C36 H36 119.4
C31 C36 H36 119.4

loop_
_geom_bond_atom_site_label_1
_geom_bond_atom_site_label_2
_geom_bond_distance
O1 C1 1.228(2)
O2 C8 1.414(2)
O2 H2 0.84(2)
O3 C10 1.223(2)
O4 C12 1.229(2)
O5 C14 1.215(2)
O6 H1W 1.11(3)
O6 H2W 0.95(3)
N1 C1 1.356(2)
N1 C15 1.441(2)
N1 C8 1.476(2)
N2 C10 1.359(2)
N2 C9 1.456(2)
N2 C16 1.466(2)
N3 C12 1.352(2)
N3 C11 1.445(2)
N3 C23 1.461(3)
N4 C14 1.365(2)
N4 C30 1.459(2)
N4 C13 1.465(2)
C1 C2 1.480(3)
C2 C7 1.377(3)
C2 C3 1.381(3)
C3 C4 1.385(3)
C3 H3 0.9300
C4 C5 1.376(3)
C4 H4 0.9300
C5 C6 1.380(3)
C5 H5 0.9300
C6 C7 1.381(3)
C6 H6 0.9300
C7 C8 1.508(3)
C8 C9 1.532(3)
C9 H9A 0.9700
C9 H9B 0.9700
C10 C11 1.522(3)
C11 H11A 0.9700
C11 H11B 0.9700
C12 C13 1.525(3)
C13 H13A 0.9700
C13 H13B 0.9700
C14 C15 1.534(3)
C15 H15A 0.9700
C15 H15B 0.9700
C16 C17 1.508(3)
C16 H16A 0.9700
C16 H16B 0.9700
C17 C18 1.376(3)
C17 C22 1.377(3)
C18 C19 1.387(3)
C18 H18 0.9300
C19 C20 1.371(3)
C19 H19 0.9300
C20 C21 1.361(3)
C20 H20 0.9300
C21 C22 1.384(3)
C21 H21 0.9300
C22 H22 0.9300
C23 C24 1.507(3)
C23 H23A 0.9700
C23 H23B 0.9700
C24 C29 1.377(3)
C24 C25 1.387(3)
C25 C26 1.378(3)
C25 H25 0.9300
C26 C27 1.358(4)
C26 H26 0.9300
C27 C28 1.378(4)
C27 H27 0.9300
C28 C29 1.386(3)
C28 H28 0.9300
C29 H29 0.9300
C30 C31 1.513(3)
C30 H30A 0.9700
C30 H30B 0.9700
C31 C32 1.365(3)
C31 C36 1.381(3)
C32 C33 1.395(3)
C32 H32 0.9300
C33 C34 1.367(4)
C33 H33 0.9300
C34 C35 1.352(4)
C34 H34 0.9300
C35 C36 1.376(4)
C35 H35 0.9300
C36 H36 0.9300

loop_
_geom_hbond_atom_site_label_D
_geom_hbond_atom_site_label_H
_geom_hbond_atom_site_label_A
_geom_hbond_distance_DH
_geom_hbond_distance_HA
_geom_hbond_distance_DA
_geom_hbond_angle_DHA
_geom_hbond_site_symmetry_A
O2 H2 O1 0.84(2) 2.00(2) 2.836(2) 179(2) 2_666
O6 H1W O3 1.11(3) 1.79(3) 2.878(2) 165(2) .
O6 H2W O4 0.95(3) 1.94(3) 2.841(2) 158(2) 2_655

loop_
_geom_torsion_atom_site_label_1
_geom_torsion_atom_site_label_2
_geom_torsion_atom_site_label_3
_geom_torsion_atom_site_label_4
_geom_torsion
C15 N1 C1 O1 -2.2(3)
C8 N1 C1 O1 168.07(17)
C15 N1 C1 C2 179.86(15)
C8 N1 C1 C2 -9.8(2)
O1 C1 C2 C7 -173.02(19)
N1 C1 C2 C7 4.8(2)
O1 C1 C2 C3 5.5(3)
N1 C1 C2 C3 -176.70(19)
C7 C2 C3 C4 -0.8(3)
C1 C2 C3 C4 -179.1(2)
C2 C3 C4 C5 1.0(3)
C3 C4 C5 C6 0.0(4)
C4 C5 C6 C7 -1.1(4)
C3 C2 C7 C6 -0.3(3)
C1 C2 C7 C6 178.34(18)
C3 C2 C7 C8 -176.84(18)
C1 C2 C7 C8 1.8(2)
C5 C6 C7 C2 1.3(3)
C5 C6 C7 C8 177.1(2)
C1 N1 C8 O2 -107.70(18)
C15 N1 C8 O2 62.5(2)
C1 N1 C8 C7 10.4(2)
C15 N1 C8 C7 -179.31(15)
C1 N1 C8 C9 135.97(17)
C15 N1 C8 C9 -53.8(2)
C2 C7 C8 O2 111.20(18)
C6 C7 C8 O2 -65.0(3)
C2 C7 C8 N1 -7.05(19)
C6 C7 C8 N1 176.8(2)
C2 C7 C8 C9 -131.62(17)
C6 C7 C8 C9 52.2(3)
C10 N2 C9 C8 116.95(18)
C16 N2 C9 C8 -61.9(2)
O2 C8 C9 N2 -150.78(15)
N1 C8 C9 N2 -29.7(2)
C7 C8 C9 N2 87.5(2)
C9 N2 C10 O3 2.1(2)
C16 N2 C10 O3 -179.10(16)
C9 N2 C10 C11 -177.86(15)
C16 N2 C10 C11 0.9(2)
C12 N3 C11 C10 -95.6(2)
C23 N3 C11 C10 84.81(19)
O3 C10 C11 N3 -8.1(2)
N2 C10 C11 N3 171.88(15)
C11 N3 C12 O4 -172.07(18)
C23 N3 C12 O4 7.5(3)
C11 N3 C12 C13 9.2(3)
C23 N3 C12 C13 -171.15(17)
C14 N4 C13 C12 -120.85(18)
C30 N4 C13 C12 66.4(2)
O4 C12 C13 N4 -117.55(19)
N3 C12 C13 N4 61.2(2)
C30 N4 C14 O5 171.45(16)
C13 N4 C14 O5 -0.7(3)
C30 N4 C14 C15 -9.7(2)
C13 N4 C14 C15 178.05(15)
C1 N1 C15 C14 -81.3(2)
C8 N1 C15 C14 109.42(19)
O5 C14 C15 N1 24.0(2)
N4 C14 C15 N1 -154.80(16)
C10 N2 C16 C17 122.09(18)
C9 N2 C16 C17 -59.1(2)
N2 C16 C17 C18 137.72(19)
N2 C16 C17 C22 -44.5(3)
C22 C17 C18 C19 1.0(3)
C16 C17 C18 C19 178.79(19)
C17 C18 C19 C20 0.4(4)
C18 C19 C20 C21 -1.1(4)
C19 C20 C21 C22 0.5(4)
C18 C17 C22 C21 -1.5(3)
C16 C17 C22 C21 -179.3(2)
C20 C21 C22 C17 0.8(4)
C12 N3 C23 C24 -112.1(2)
C11 N3 C23 C24 67.5(2)
N3 C23 C24 C29 32.6(3)
N3 C23 C24 C25 -150.16(18)
C29 C24 C25 C26 2.0(3)
C23 C24 C25 C26 -175.3(2)
C24 C25 C26 C27 -1.2(4)
C25 C26 C27 C28 -0.4(4)
C26 C27 C28 C29 1.2(4)
C25 C24 C29 C28 -1.2(3)
C23 C24 C29 C28 176.04(19)
C27 C28 C29 C24 -0.4(3)
C14 N4 C30 C31 -73.4(2)
C13 N4 C30 C31 98.99(19)
N4 C30 C31 C32 -6.9(3)
N4 C30 C31 C36 174.86(18)
C36 C31 C32 C33 0.5(3)
C30 C31 C32 C33 -177.8(2)
C31 C32 C33 C34 0.3(3)
C32 C33 C34 C35 -1.0(4)
C33 C34 C35 C36 0.8(4)
C34 C35 C36 C31 0.0(4)
C32 C31 C36 C35 -0.6(4)
C30 C31 C36 C35 177.7(2)
